data_4073040
loop_
_publ_author_name
'Ohashi, Masato'
'Matsubara, Kouki'
'Suzuki, Hiroharu'

_publ_section_title
;
 Ruthenium Polyhydrido Clusters Having a Bridging Alkylzinc Group,
 [(\h5-C5Me5)Ru(\m-H)]3(\m3-ZnR)n(\m3-H)2-nand
 [(\h5-C5Me5)Ru]2(\m-ZnR)n(\m-H)4-n(R = Me and Et;n= 1 and 2)
;
_journal_issue 9
_journal_name_full Organometallics
_journal_page_first 2330
_journal_paper_doi 10.1021/om070024f
_journal_volume 26
_journal_year 2007
_chemical_formula_sum 'C32 H54 Ru3 Zn'
_chemical_formula_weight 807.33
_chemical_name_systematic
; 
 ? 
;
_space_group_IT_number 12
_symmetry_cell_setting monoclinic
_symmetry_space_group_name_Hall '-C 2y'
_symmetry_space_group_name_H-M 'C 1 2/m 1'
_atom_sites_solution_hydrogens geom
_atom_sites_solution_primary direct
_atom_sites_solution_secondary difmap
_cell_angle_alpha 90.00
_cell_angle_beta 104.903(14)
_cell_angle_gamma 90.00
_cell_formula_units_Z 4
_cell_length_a 17.237(4)
_cell_length_b 18.408(4)
_cell_length_c 11.175(3)
_cell_measurement_temperature 223(2)
_cell_volume 3426.5(14)
_computing_data_reduction 'teXsan: PROCESS (MSC)'
_computing_molecular_graphics 'ORTEX (P.McArdle, 1995)'
_computing_publication_material 'SHELXL-97/2 (Sheldrick,1997)'
_computing_structure_refinement 'SHELXL-97/2 (Sheldrick,1997)'
_computing_structure_solution 'DIRDIF 94 PATTY (Beurskens, 1994)'
_diffrn_ambient_temperature 223(2)
_diffrn_measured_fraction_theta_full 0.861
_diffrn_measured_fraction_theta_max 0.861
_diffrn_measurement_device_type 'Rigaku R-AXIS CS'
_diffrn_measurement_method 'Rigaku R-AXIS CS imaging plate detector'
_diffrn_radiation_monochromator graphite
_diffrn_radiation_source 'fine-focus sealed tube'
_diffrn_radiation_type MoK\a
_diffrn_radiation_wavelength 0.71070
_diffrn_reflns_av_sigmaI/netI 0.0425
_diffrn_reflns_limit_h_max 24
_diffrn_reflns_limit_h_min 0
_diffrn_reflns_limit_k_max 25
_diffrn_reflns_limit_k_min 0
_diffrn_reflns_limit_l_max 15
_diffrn_reflns_limit_l_min -15
_diffrn_reflns_number 11900
_diffrn_reflns_theta_full 30.03
_diffrn_reflns_theta_max 30.03
_diffrn_reflns_theta_min 1.65
_exptl_absorpt_coefficient_mu 2.006
_exptl_absorpt_correction_T_max 0.5844
_exptl_absorpt_correction_T_min 0.4337
_exptl_absorpt_correction_type multi-scan
_exptl_absorpt_process_details
;
Higashi, T. (1995). ABSCOR - Program for Absorption Correction, Rigaku
        Corporation, Tokyo, Japan.
;
_exptl_crystal_colour Red
_exptl_crystal_density_diffrn 1.565
_exptl_crystal_density_method 'not measured'
_exptl_crystal_description prismatic
_exptl_crystal_F_000 1632
_exptl_crystal_size_max 0.50
_exptl_crystal_size_mid 0.50
_exptl_crystal_size_min 0.30
_refine_diff_density_max 0.722
_refine_diff_density_min -0.779
_refine_diff_density_rms 0.107
_refine_ls_extinction_coef 0.0048(3)
_refine_ls_extinction_expression Fc^*^=kFc[1+0.001xFc^2^\l^3^/sin(2\q)]^-1/4^
_refine_ls_extinction_method SHELXL
_refine_ls_goodness_of_fit_ref 1.079
_refine_ls_hydrogen_treatment mixed
_refine_ls_matrix_type full
_refine_ls_number_parameters 193
_refine_ls_number_reflns 4449
_refine_ls_number_restraints 0
_refine_ls_restrained_S_all 1.078
_refine_ls_R_factor_all 0.0455
_refine_ls_R_factor_gt 0.0430
_refine_ls_shift/su_max 0.001
_refine_ls_shift/su_mean 0.000
_refine_ls_structure_factor_coef Fsqd
_refine_ls_weighting_details 'calc w=1/[\s^2^(Fo^2^)+(0.0674P)^2^+3.6060P] where P=(Fo^2^+2Fc^2^)/3'
_refine_ls_weighting_scheme calc
_refine_ls_wR_factor_gt 0.1188
_refine_ls_wR_factor_ref 0.1212
_reflns_number_gt 4253
_reflns_number_total 4449
_reflns_threshold_expression >2sigma(I)
_cod_data_source_file om070024fsi20070131_044348.cif
_cod_data_source_block complex3b
_cod_depositor_comments
;
The following automatic conversions were performed:
'_atom_site_symetry_multiplicity' tag replaced with
'_atom_site_symmetry_multiplicity'.

Automatic conversion script
Id: cif_correct_tags 1440 2010-10-19 06:21:57Z saulius 

The following automatic conversions were performed:

'_symmetry_cell_setting' value 'Monoclinic' changed to 'monoclinic'
according to /home/saulius/struct/CIF-dictionaries/cif_core.dic
dictionary named 'cif_core.dic' version 2.4.1 from 2010-06-29.

Automatic conversion script
Id: cif_fix_values 1715 2011-07-08 13:25:40Z adriana 
;
_cod_original_sg_symbol_H-M C2/m
_cod_database_code 4073040

loop_
_symmetry_equiv_pos_as_xyz
'x, y, z'
'x, -y, z'
'x+1/2, y+1/2, z'
'x+1/2, -y+1/2, z'
'-x, -y, -z'
'-x, y, -z'
'-x+1/2, -y+1/2, -z'
'-x+1/2, y+1/2, -z'

loop_
_atom_site_label
_atom_site_type_symbol
_atom_site_fract_x
_atom_site_fract_y
_atom_site_fract_z
_atom_site_U_iso_or_equiv
_atom_site_adp_type
_atom_site_occupancy
_atom_site_symmetry_multiplicity
_atom_site_calc_flag
_atom_site_refinement_flags
Ru1 Ru 0.15297(2) 0.0000 0.30797(4) 0.03660(13) Uani 1 2 d S
Ru2 Ru 0.258996(16) 0.074348(14) 0.20732(3) 0.03959(12) Uani 1 1 d .
Zn1 Zn 0.31057(4) 0.0000 0.41644(6) 0.05444(19) Uani 1 2 d S
C1 C 0.3892(5) 0.0000 0.5810(8) 0.096(3) Uani 1 2 d S
C2 C 0.3714(9) 0.0327(8) 0.6838(15) 0.110(4) Uiso 0.50 1 d P
C3 C 0.0229(4) 0.0000 0.2663(7) 0.0688(18) Uani 1 2 d SD
C4 C 0.0499(3) 0.0614(2) 0.3354(6) 0.0704(15) Uani 1 1 d .
C5 C 0.0981(3) 0.0399(4) 0.4485(5) 0.0843(18) Uani 1 1 d .
C6 C -0.0346(5) 0.0000 0.1385(12) 0.191(9) Uani 1 2 d SD
H6A H -0.0893(15) 0.0000 0.148(5) 0.286 Uiso 1 2 d SD
H6B H -0.027(2) -0.0431(5) 0.093(2) 0.286 Uiso 1 1 d D
C7 C 0.0269(5) 0.1389(3) 0.2987(12) 0.169(5) Uani 1 1 d .
H7A H 0.0388 0.1495 0.2203 0.253 Uiso 1 1 calc R
H7B H 0.0572 0.1715 0.3618 0.253 Uiso 1 1 calc R
H7C H -0.0301 0.1455 0.2905 0.253 Uiso 1 1 calc R
C8 C 0.1387(6) 0.0869(8) 0.5564(11) 0.228(8) Uani 1 1 d .
H8A H 0.1784 0.0584 0.6150 0.342 Uiso 1 1 calc R
H8B H 0.0991 0.1052 0.5966 0.342 Uiso 1 1 calc R
H8C H 0.1649 0.1273 0.5272 0.342 Uiso 1 1 calc R
C9 C 0.2650(3) 0.1926(2) 0.2295(4) 0.0568(10) Uani 1 1 d .
C10 C 0.2212(2) 0.17507(19) 0.1064(4) 0.0518(9) Uani 1 1 d .
C11 C 0.2737(3) 0.1365(2) 0.0489(5) 0.0666(12) Uani 1 1 d .
C12 C 0.3507(3) 0.1311(3) 0.1393(7) 0.0827(18) Uani 1 1 d .
C13 C 0.3432(3) 0.1639(3) 0.2493(5) 0.0707(14) Uani 1 1 d .
C14 C 0.2340(5) 0.2372(3) 0.3205(6) 0.098(2) Uani 1 1 d .
H14A H 0.1781 0.2252 0.3130 0.147 Uiso 1 1 calc R
H14B H 0.2385 0.2885 0.3031 0.147 Uiso 1 1 calc R
H14C H 0.2653 0.2267 0.4040 0.147 Uiso 1 1 calc R
C15 C 0.1367(3) 0.1976(3) 0.0429(6) 0.0848(17) Uani 1 1 d .
H15A H 0.1095 0.2132 0.1044 0.127 Uiso 1 1 calc R
H15B H 0.1082 0.1568 -0.0032 0.127 Uiso 1 1 calc R
H15C H 0.1380 0.2374 -0.0135 0.127 Uiso 1 1 calc R
C16 C 0.2553(6) 0.1121(3) -0.0818(6) 0.116(3) Uani 1 1 d .
H16A H 0.2870 0.0695 -0.0880 0.174 Uiso 1 1 calc R
H16B H 0.2681 0.1507 -0.1327 0.174 Uiso 1 1 calc R
H16C H 0.1987 0.1004 -0.1102 0.174 Uiso 1 1 calc R
C17 C 0.4259(5) 0.1003(5) 0.1126(12) 0.167(5) Uani 1 1 d .
H17A H 0.4112 0.0682 0.0416 0.250 Uiso 1 1 calc R
H17B H 0.4560 0.0733 0.1841 0.250 Uiso 1 1 calc R
H17C H 0.4587 0.1397 0.0950 0.250 Uiso 1 1 calc R
C18 C 0.4110(5) 0.1742(4) 0.3667(8) 0.140(4) Uani 1 1 d .
H18A H 0.3900 0.1682 0.4388 0.210 Uiso 1 1 calc R
H18B H 0.4334 0.2225 0.3671 0.210 Uiso 1 1 calc R
H18C H 0.4525 0.1383 0.3688 0.210 Uiso 1 1 calc R
H1 H 0.188(2) 0.0000 0.156(4) 0.013(9) Uiso 1 2 d S
H2 H 0.315(3) 0.0000 0.217(5) 0.039(14) Uiso 1 2 d S
H3 H 0.200(3) 0.077(2) 0.319(5) 0.052(12) Uiso 1 1 d .

loop_
_atom_site_aniso_label
_atom_site_aniso_U_11
_atom_site_aniso_U_22
_atom_site_aniso_U_33
_atom_site_aniso_U_23
_atom_site_aniso_U_13
_atom_site_aniso_U_12
Ru1 0.0429(2) 0.03154(18) 0.0407(2) 0.000 0.02046(16) 0.000
Ru2 0.04727(18) 0.03509(16) 0.04029(19) 0.00238(9) 0.01833(13) -0.00478(9)
Zn1 0.0571(4) 0.0648(4) 0.0401(3) 0.000 0.0101(3) 0.000
C1 0.069(4) 0.159(9) 0.052(4) 0.000 0.004(3) 0.000
C3 0.047(3) 0.096(5) 0.070(4) 0.000 0.026(3) 0.000
C4 0.064(2) 0.047(2) 0.118(5) 0.007(2) 0.056(3) 0.0085(18)
C5 0.064(2) 0.127(4) 0.079(3) -0.059(3) 0.050(3) -0.036(3)
C6 0.053(5) 0.42(3) 0.095(8) 0.000 0.015(5) 0.000
C7 0.124(5) 0.067(4) 0.369(16) 0.063(6) 0.160(8) 0.039(4)
C8 0.125(6) 0.404(19) 0.190(10) -0.231(12) 0.102(7) -0.114(9)
C9 0.088(3) 0.0372(17) 0.0443(19) -0.0004(15) 0.016(2) -0.0233(18)
C10 0.063(2) 0.0356(16) 0.055(2) 0.0055(15) 0.0125(18) -0.0100(15)
C11 0.109(4) 0.0443(19) 0.062(3) 0.0054(18) 0.050(3) -0.009(2)
C12 0.071(3) 0.062(3) 0.133(6) 0.034(3) 0.058(3) -0.004(2)
C13 0.067(3) 0.062(3) 0.075(3) 0.022(2) 0.004(2) -0.029(2)
C14 0.186(7) 0.051(3) 0.073(3) -0.022(2) 0.062(4) -0.036(3)
C15 0.081(3) 0.054(2) 0.104(4) 0.023(3) -0.004(3) -0.011(2)
C16 0.237(9) 0.067(3) 0.061(3) 0.003(3) 0.069(5) -0.016(4)
C17 0.117(6) 0.122(6) 0.315(15) 0.083(8) 0.152(9) 0.025(5)
C18 0.122(5) 0.117(5) 0.136(7) 0.041(5) -0.048(5) -0.071(5)

loop_
_atom_type_symbol
_atom_type_description
_atom_type_scat_dispersion_real
_atom_type_scat_dispersion_imag
_atom_type_scat_source
C C 0.0033 0.0016 'International Tables Vol C Tables 4.2.6.8 and 6.1.1.4'
H H 0.0000 0.0000 'International Tables Vol C Tables 4.2.6.8 and 6.1.1.4'
Ru Ru -1.2594 0.8363 'International Tables Vol C Tables 4.2.6.8 and 6.1.1.4'
Zn Zn 0.2839 1.4301 'International Tables Vol C Tables 4.2.6.8 and 6.1.1.4'

loop_
_geom_angle_atom_site_label_1
_geom_angle_atom_site_label_2
_geom_angle_atom_site_label_3
_geom_angle
_geom_angle_site_symmetry_1
_geom_angle_site_symmetry_3
C5 Ru1 C5 39.8(4) 2 .
C5 Ru1 C3 62.2(2) 2 .
C5 Ru1 C3 62.2(2) . .
C5 Ru1 C4 36.9(2) 2 2
C5 Ru1 C4 63.35(19) . 2
C3 Ru1 C4 36.88(18) . 2
C5 Ru1 C4 63.35(19) 2 .
C5 Ru1 C4 36.9(2) . .
C3 Ru1 C4 36.88(18) . .
C4 Ru1 C4 62.0(2) 2 .
C5 Ru1 Zn1 104.73(15) 2 .
C5 Ru1 Zn1 104.73(15) . .
C3 Ru1 Zn1 166.0(2) . .
C4 Ru1 Zn1 134.56(17) 2 .
C4 Ru1 Zn1 134.56(17) . .
C5 Ru1 Ru2 126.19(15) 2 2
C5 Ru1 Ru2 158.41(19) . 2
C3 Ru1 Ru2 132.25(15) . 2
C4 Ru1 Ru2 116.70(12) 2 2
C4 Ru1 Ru2 164.38(18) . 2
Zn1 Ru1 Ru2 58.67(2) . 2
C5 Ru1 Ru2 158.41(19) 2 .
C5 Ru1 Ru2 126.19(15) . .
C3 Ru1 Ru2 132.25(15) . .
C4 Ru1 Ru2 164.38(18) 2 .
C4 Ru1 Ru2 116.70(12) . .
Zn1 Ru1 Ru2 58.67(2) . .
Ru2 Ru1 Ru2 59.81(2) 2 .
C5 Ru1 H1 158.1(5) 2 .
C5 Ru1 H1 158.1(5) . .
C3 Ru1 H1 110.4(12) . .
C4 Ru1 H1 124.6(9) 2 .
C4 Ru1 H1 124.6(9) . .
Zn1 Ru1 H1 83.6(11) . .
Ru2 Ru1 H1 41.6(8) 2 .
Ru2 Ru1 H1 41.6(8) . .
C5 Ru1 H3 123.2(18) 2 .
C5 Ru1 H3 87.3(17) . .
C3 Ru1 H3 119.2(16) . .
C4 Ru1 H3 148.1(16) 2 .
C4 Ru1 H3 87.1(16) . .
Zn1 Ru1 H3 62.2(16) . .
Ru2 Ru1 H3 95.2(16) 2 .
Ru2 Ru1 H3 38.9(17) . .
H1 Ru1 H3 78.6(18) . .
C13 Ru2 C11 64.2(2) . .
C13 Ru2 C10 63.88(16) . .
C11 Ru2 C10 38.25(17) . .
C13 Ru2 C12 37.7(2) . .
C11 Ru2 C12 38.8(2) . .
C10 Ru2 C12 63.96(18) . .
C13 Ru2 C9 37.79(19) . .
C11 Ru2 C9 63.76(16) . .
C10 Ru2 C9 38.07(15) . .
C12 Ru2 C9 63.1(2) . .
C13 Ru2 Zn1 98.48(13) . .
C11 Ru2 Zn1 154.63(15) . .
C10 Ru2 Zn1 151.75(11) . .
C12 Ru2 Zn1 116.32(17) . .
C9 Ru2 Zn1 114.66(11) . .
C13 Ru2 Ru2 139.54(15) . 2
C11 Ru2 Ru2 121.68(12) . 2
C10 Ru2 Ru2 148.22(11) . 2
C12 Ru2 Ru2 118.52(15) . 2
C9 Ru2 Ru2 173.65(11) . 2
Zn1 Ru2 Ru2 58.986(13) . 2
C13 Ru2 Ru1 140.36(17) . .
C11 Ru2 Ru1 145.53(15) . .
C10 Ru2 Ru1 119.59(11) . .
C12 Ru2 Ru1 175.66(18) . .
C9 Ru2 Ru1 117.80(12) . .
Zn1 Ru2 Ru1 59.34(2) . .
Ru2 Ru2 Ru1 60.095(10) 2 .
C13 Ru2 H1 174.2(14) . .
C11 Ru2 H1 110.1(13) . .
C10 Ru2 H1 112.7(10) . .
C12 Ru2 H1 137.0(14) . .
C9 Ru2 H1 142.1(9) . .
Zn1 Ru2 H1 86.4(12) . .
Ru2 Ru2 H1 41.5(9) 2 .
Ru1 Ru2 H1 45.2(14) . .
C13 Ru2 H2 105.5(15) . .
C11 Ru2 H2 107.4(19) . .
C10 Ru2 H2 145.7(19) . .
C12 Ru2 H2 87.5(16) . .
C9 Ru2 H2 143.2(15) . .
Zn1 Ru2 H2 57(2) . .
Ru2 Ru2 H2 34.6(15) 2 .
Ru1 Ru2 H2 89.9(16) . .
H1 Ru2 H2 74.6(18) . .
C13 Ru2 H3 107.4(13) . .
C11 Ru2 H3 139.2(13) . .
C10 Ru2 H3 101.1(13) . .
C12 Ru2 H3 144.8(13) . .
C9 Ru2 H3 85.3(13) . .
Zn1 Ru2 H3 61.5(14) . .
Ru2 Ru2 H3 91.3(12) 2 .
Ru1 Ru2 H3 34.2(13) . .
H1 Ru2 H3 77.6(19) . .
H2 Ru2 H3 113(2) . .
C1 Zn1 Ru2 144.07(13) . 2
C1 Zn1 Ru2 144.07(13) . .
Ru2 Zn1 Ru2 62.03(3) 2 .
C1 Zn1 Ru1 142.4(3) . .
Ru2 Zn1 Ru1 61.98(2) 2 .
Ru2 Zn1 Ru1 61.98(2) . .
C2 C1 C2 51.0(13) . 2
C2 C1 Zn1 121.3(8) . .
C2 C1 Zn1 121.3(8) 2 .
C2 C2 C1 64.5(6) 2 .
C4 C3 C4 109.9(7) 2 .
C4 C3 C6 124.9(4) 2 .
C4 C3 C6 124.9(4) . .
C4 C3 Ru1 72.5(3) 2 .
C4 C3 Ru1 72.5(3) . .
C6 C3 Ru1 126.3(6) . .
C5 C4 C3 108.4(5) . .
C5 C4 C7 125.0(7) . .
C3 C4 C7 126.5(8) . .
C5 C4 Ru1 70.3(3) . .
C3 C4 Ru1 70.7(3) . .
C7 C4 Ru1 128.0(4) . .
C4 C5 C5 106.6(3) . 2
C4 C5 C8 128.1(9) . .
C5 C5 C8 125.1(8) 2 .
C4 C5 Ru1 72.8(3) . .
C5 C5 Ru1 70.10(18) 2 .
C8 C5 Ru1 125.3(4) . .
C3 C6 H6A 108(3) . .
C3 C6 H6B 110(2) . .
H6A C6 H6B 108.8(18) . .
C4 C7 H7A 109.5 . .
C4 C7 H7B 109.5 . .
H7A C7 H7B 109.5 . .
C4 C7 H7C 109.5 . .
H7A C7 H7C 109.5 . .
H7B C7 H7C 109.5 . .
C5 C8 H8A 109.5 . .
C5 C8 H8B 109.5 . .
H8A C8 H8B 109.5 . .
C5 C8 H8C 109.5 . .
H8A C8 H8C 109.5 . .
H8B C8 H8C 109.5 . .
C13 C9 C10 108.4(4) . .
C13 C9 C14 126.0(5) . .
C10 C9 C14 125.6(5) . .
C13 C9 Ru2 70.2(3) . .
C10 C9 Ru2 70.6(2) . .
C14 C9 Ru2 127.1(3) . .
C9 C10 C11 107.8(4) . .
C9 C10 C15 126.9(5) . .
C11 C10 C15 125.0(5) . .
C9 C10 Ru2 71.3(2) . .
C11 C10 Ru2 70.7(2) . .
C15 C10 Ru2 127.1(3) . .
C10 C11 C12 107.0(4) . .
C10 C11 C16 126.4(6) . .
C12 C11 C16 126.3(6) . .
C10 C11 Ru2 71.0(2) . .
C12 C11 Ru2 71.0(3) . .
C16 C11 Ru2 127.1(3) . .
C13 C12 C11 107.9(4) . .
C13 C12 C17 127.6(7) . .
C11 C12 C17 124.4(8) . .
C13 C12 Ru2 70.4(3) . .
C11 C12 Ru2 70.2(2) . .
C17 C12 Ru2 128.5(4) . .
C12 C13 C9 108.8(5) . .
C12 C13 C18 125.6(6) . .
C9 C13 C18 125.3(6) . .
C12 C13 Ru2 72.0(3) . .
C9 C13 Ru2 72.0(2) . .
C18 C13 Ru2 127.0(4) . .
C9 C14 H14A 109.5 . .
C9 C14 H14B 109.5 . .
H14A C14 H14B 109.5 . .
C9 C14 H14C 109.5 . .
H14A C14 H14C 109.5 . .
H14B C14 H14C 109.5 . .
C10 C15 H15A 109.5 . .
C10 C15 H15B 109.5 . .
H15A C15 H15B 109.5 . .
C10 C15 H15C 109.5 . .
H15A C15 H15C 109.5 . .
H15B C15 H15C 109.5 . .
C11 C16 H16A 109.5 . .
C11 C16 H16B 109.5 . .
H16A C16 H16B 109.5 . .
C11 C16 H16C 109.5 . .
H16A C16 H16C 109.5 . .
H16B C16 H16C 109.5 . .
C12 C17 H17A 109.5 . .
C12 C17 H17B 109.5 . .
H17A C17 H17B 109.5 . .
C12 C17 H17C 109.5 . .
H17A C17 H17C 109.5 . .
H17B C17 H17C 109.5 . .
C13 C18 H18A 109.5 . .
C13 C18 H18B 109.5 . .
H18A C18 H18B 109.5 . .
C13 C18 H18C 109.5 . .
H18A C18 H18C 109.5 . .
H18B C18 H18C 109.5 . .

loop_
_geom_bond_atom_site_label_1
_geom_bond_atom_site_label_2
_geom_bond_distance
_geom_bond_site_symmetry_2
Ru1 C5 2.160(4) 2
Ru1 C5 2.161(4) .
Ru1 C3 2.169(6) .
Ru1 C4 2.192(4) 2
Ru1 C4 2.192(4) .
Ru1 Zn1 2.6749(10) .
Ru1 Ru2 2.7451(6) 2
Ru1 Ru2 2.7451(6) .
Ru1 H1 1.95(4) .
Ru1 H3 1.61(4) .
Ru2 C13 2.167(4) .
Ru2 C11 2.177(4) .
Ru2 C10 2.181(4) .
Ru2 C12 2.187(4) .
Ru2 C9 2.190(4) .
Ru2 Zn1 2.6562(8) .
Ru2 Ru2 2.7372(8) 2
Ru2 H1 1.83(3) .
Ru2 H2 1.66(3) .
Ru2 H3 1.80(5) .
Zn1 C1 1.984(8) .
Zn1 Ru2 2.6562(8) 2
C1 C2 1.400(17) .
C1 C2 1.400(17) 2
C2 C2 1.20(3) 2
C3 C4 1.380(7) 2
C3 C4 1.380(7) .
C3 C6 1.515(14) .
C4 C5 1.379(9) .
C4 C7 1.509(7) .
C5 C5 1.471(13) 2
C5 C8 1.502(8) .
C6 H6A 0.977(19) .
C6 H6B 0.966(12) .
C7 H7A 0.9700 .
C7 H7B 0.9700 .
C7 H7C 0.9700 .
C8 H8A 0.9700 .
C8 H8B 0.9700 .
C8 H8C 0.9700 .
C9 C13 1.411(7) .
C9 C10 1.426(6) .
C9 C14 1.509(7) .
C10 C11 1.428(6) .
C10 C15 1.505(6) .
C11 C12 1.449(8) .
C11 C16 1.482(8) .
C12 C13 1.406(9) .
C12 C17 1.513(8) .
C13 C18 1.527(8) .
C14 H14A 0.9700 .
C14 H14B 0.9700 .
C14 H14C 0.9700 .
C15 H15A 0.9700 .
C15 H15B 0.9700 .
C15 H15C 0.9700 .
C16 H16A 0.9700 .
C16 H16B 0.9700 .
C16 H16C 0.9700 .
C17 H17A 0.9700 .
C17 H17B 0.9700 .
C17 H17C 0.9700 .
C18 H18A 0.9700 .
C18 H18B 0.9700 .
C18 H18C 0.9700 .

loop_
_geom_torsion_atom_site_label_1
_geom_torsion_atom_site_label_2
_geom_torsion_atom_site_label_3
_geom_torsion_atom_site_label_4
_geom_torsion
_geom_torsion_site_symmetry_1
_geom_torsion_site_symmetry_4
C5 Ru1 Ru2 C13 -20.2(4) 2 .
C5 Ru1 Ru2 C13 22.2(3) . .
C3 Ru1 Ru2 C13 105.5(3) . .
C4 Ru1 Ru2 C13 145.7(5) 2 .
C4 Ru1 Ru2 C13 64.4(3) . .
Zn1 Ru1 Ru2 C13 -63.5(2) . .
Ru2 Ru1 Ru2 C13 -133.0(2) 2 .
C5 Ru1 Ru2 C11 -143.8(4) 2 .
C5 Ru1 Ru2 C11 -101.4(3) . .
C3 Ru1 Ru2 C11 -18.0(3) . .
C4 Ru1 Ru2 C11 22.1(5) 2 .
C4 Ru1 Ru2 C11 -59.2(3) . .
Zn1 Ru1 Ru2 C11 173.0(2) . .
Ru2 Ru1 Ru2 C11 103.5(2) 2 .
C5 Ru1 Ru2 C10 -104.0(4) 2 .
C5 Ru1 Ru2 C10 -61.6(3) . .
C3 Ru1 Ru2 C10 21.7(2) . .
C4 Ru1 Ru2 C10 61.9(4) 2 .
C4 Ru1 Ru2 C10 -19.4(2) . .
Zn1 Ru1 Ru2 C10 -147.25(13) . .
Ru2 Ru1 Ru2 C10 143.24(12) 2 .
C5 Ru1 Ru2 C9 -60.4(4) 2 .
C5 Ru1 Ru2 C9 -18.0(3) . .
C3 Ru1 Ru2 C9 65.4(2) . .
C4 Ru1 Ru2 C9 105.5(4) 2 .
C4 Ru1 Ru2 C9 24.2(2) . .
Zn1 Ru1 Ru2 C9 -103.64(13) . .
Ru2 Ru1 Ru2 C9 -173.15(13) 2 .
C5 Ru1 Ru2 Zn1 43.2(4) 2 .
C5 Ru1 Ru2 Zn1 85.6(2) . .
C3 Ru1 Ru2 Zn1 169.00(18) . .
C4 Ru1 Ru2 Zn1 -150.9(4) 2 .
C4 Ru1 Ru2 Zn1 127.8(2) . .
Ru2 Ru1 Ru2 Zn1 -69.510(16) 2 .
C5 Ru1 Ru2 Ru2 112.7(4) 2 2
C5 Ru1 Ru2 Ru2 155.1(2) . 2
C3 Ru1 Ru2 Ru2 -121.49(19) . 2
C4 Ru1 Ru2 Ru2 -81.4(4) 2 2
C4 Ru1 Ru2 Ru2 -162.7(2) . 2
Zn1 Ru1 Ru2 Ru2 69.510(16) . 2
C13 Ru2 Zn1 C1 2.2(4) . .
C11 Ru2 Zn1 C1 46.7(5) . .
C10 Ru2 Zn1 C1 -46.3(5) . .
C12 Ru2 Zn1 C1 37.1(4) . .
C9 Ru2 Zn1 C1 -33.7(4) . .
Ru2 Ru2 Zn1 C1 146.1(4) 2 .
Ru1 Ru2 Zn1 C1 -142.6(4) . .
C13 Ru2 Zn1 Ru2 -143.90(17) . 2
C11 Ru2 Zn1 Ru2 -99.4(3) . 2
C10 Ru2 Zn1 Ru2 167.6(2) . 2
C12 Ru2 Zn1 Ru2 -108.9(2) . 2
C9 Ru2 Zn1 Ru2 -179.73(14) . 2
Ru1 Ru2 Zn1 Ru2 71.343(13) . 2
C13 Ru2 Zn1 Ru1 144.76(18) . .
C11 Ru2 Zn1 Ru1 -170.7(3) . .
C10 Ru2 Zn1 Ru1 96.3(2) . .
C12 Ru2 Zn1 Ru1 179.7(2) . .
C9 Ru2 Zn1 Ru1 108.93(14) . .
Ru2 Ru2 Zn1 Ru1 -71.343(13) 2 .
C5 Ru1 Zn1 C1 -20.60(19) 2 .
C5 Ru1 Zn1 C1 20.60(19) . .
C3 Ru1 Zn1 C1 0.000(1) . .
C4 Ru1 Zn1 C1 -46.31(19) 2 .
C4 Ru1 Zn1 C1 46.31(19) . .
Ru2 Ru1 Zn1 C1 -144.292(12) 2 .
Ru2 Ru1 Zn1 C1 144.292(12) . .
C5 Ru1 Zn1 Ru2 123.69(19) 2 2
C5 Ru1 Zn1 Ru2 164.90(19) . 2
C3 Ru1 Zn1 Ru2 144.292(12) . 2
C4 Ru1 Zn1 Ru2 97.98(19) 2 2
C4 Ru1 Zn1 Ru2 -169.39(19) . 2
Ru2 Ru1 Zn1 Ru2 -71.42(2) . 2
C5 Ru1 Zn1 Ru2 -164.90(19) 2 .
C5 Ru1 Zn1 Ru2 -123.69(19) . .
C3 Ru1 Zn1 Ru2 -144.292(12) . .
C4 Ru1 Zn1 Ru2 169.39(19) 2 .
C4 Ru1 Zn1 Ru2 -97.98(19) . .
Ru2 Ru1 Zn1 Ru2 71.42(2) 2 .
Ru2 Zn1 C1 C2 -148.8(7) 2 .
Ru2 Zn1 C1 C2 88.4(10) . .
Ru1 Zn1 C1 C2 -30.2(8) . .
Ru2 Zn1 C1 C2 -88.4(10) 2 2
Ru2 Zn1 C1 C2 148.8(7) . 2
Ru1 Zn1 C1 C2 30.2(8) . 2
Zn1 C1 C2 C2 106.9(7) . 2
C5 Ru1 C3 C4 -36.5(4) 2 2
C5 Ru1 C3 C4 -81.8(4) . 2
C4 Ru1 C3 C4 -118.3(7) . 2
Zn1 Ru1 C3 C4 -59.2(4) . 2
Ru2 Ru1 C3 C4 78.5(4) 2 2
Ru2 Ru1 C3 C4 163.2(3) . 2
C5 Ru1 C3 C4 81.8(4) 2 .
C5 Ru1 C3 C4 36.5(4) . .
C4 Ru1 C3 C4 118.3(7) 2 .
Zn1 Ru1 C3 C4 59.2(4) . .
Ru2 Ru1 C3 C4 -163.2(3) 2 .
Ru2 Ru1 C3 C4 -78.5(4) . .
C5 Ru1 C3 C6 -157.4(2) 2 .
C5 Ru1 C3 C6 157.4(2) . .
C4 Ru1 C3 C6 -120.8(4) 2 .
C4 Ru1 C3 C6 120.8(4) . .
Zn1 Ru1 C3 C6 180.0 . .
Ru2 Ru1 C3 C6 -42.34(12) 2 .
Ru2 Ru1 C3 C6 42.34(13) . .
C4 C3 C4 C5 2.8(7) 2 .
C6 C3 C4 C5 177.1(7) . .
Ru1 C3 C4 C5 -60.4(3) . .
C4 C3 C4 C7 -173.3(4) 2 .
C6 C3 C4 C7 1.0(11) . .
Ru1 C3 C4 C7 123.4(6) . .
C4 C3 C4 Ru1 63.2(4) 2 .
C6 C3 C4 Ru1 -122.5(7) . .
C5 Ru1 C4 C5 40.3(4) 2 .
C3 Ru1 C4 C5 118.8(5) . .
C4 Ru1 C4 C5 82.0(3) 2 .
Zn1 Ru1 C4 C5 -44.3(4) . .
Ru2 Ru1 C4 C5 171.4(3) 2 .
Ru2 Ru1 C4 C5 -115.5(3) . .
C5 Ru1 C4 C3 -78.5(4) 2 .
C5 Ru1 C4 C3 -118.8(5) . .
C4 Ru1 C4 C3 -36.7(4) 2 .
Zn1 Ru1 C4 C3 -163.0(3) . .
Ru2 Ru1 C4 C3 52.7(6) 2 .
Ru2 Ru1 C4 C3 125.7(3) . .
C5 Ru1 C4 C7 159.8(9) 2 .
C5 Ru1 C4 C7 119.5(9) . .
C3 Ru1 C4 C7 -121.7(10) . .
C4 Ru1 C4 C7 -158.4(7) 2 .
Zn1 Ru1 C4 C7 75.3(9) . .
Ru2 Ru1 C4 C7 -69.0(10) 2 .
Ru2 Ru1 C4 C7 4.0(9) . .
C3 C4 C5 C5 -1.7(4) . 2
C7 C4 C5 C5 174.5(4) . 2
Ru1 C4 C5 C5 -62.34(12) . 2
C3 C4 C5 C8 -177.6(5) . .
C7 C4 C5 C8 -1.4(8) . .
Ru1 C4 C5 C8 121.7(5) . .
C3 C4 C5 Ru1 60.7(4) . .
C7 C4 C5 Ru1 -123.1(5) . .
C5 Ru1 C5 C4 -115.5(3) 2 .
C3 Ru1 C5 C4 -36.5(3) . .
C4 Ru1 C5 C4 -78.1(4) 2 .
Zn1 Ru1 C5 C4 149.0(3) . .
Ru2 Ru1 C5 C4 -173.7(2) 2 .
Ru2 Ru1 C5 C4 87.3(3) . .
C3 Ru1 C5 C5 79.02(16) . 2
C4 Ru1 C5 C5 37.4(2) 2 2
C4 Ru1 C5 C5 115.5(3) . 2
Zn1 Ru1 C5 C5 -95.46(9) . 2
Ru2 Ru1 C5 C5 -58.2(3) 2 2
Ru2 Ru1 C5 C5 -157.19(19) . 2
C5 Ru1 C5 C8 119.6(10) 2 .
C3 Ru1 C5 C8 -161.4(11) . .
C4 Ru1 C5 C8 156.9(11) 2 .
C4 Ru1 C5 C8 -124.9(11) . .
Zn1 Ru1 C5 C8 24.1(10) . .
Ru2 Ru1 C5 C8 61.3(12) 2 .
Ru2 Ru1 C5 C8 -37.6(11) . .
C11 Ru2 C9 C13 -81.0(3) . .
C10 Ru2 C9 C13 -118.8(4) . .
C12 Ru2 C9 C13 -37.4(3) . .
Zn1 Ru2 C9 C13 70.9(3) . .
Ru1 Ru2 C9 C13 137.8(3) . .
C13 Ru2 C9 C10 118.8(4) . .
C11 Ru2 C9 C10 37.8(3) . .
C12 Ru2 C9 C10 81.4(3) . .
Zn1 Ru2 C9 C10 -170.3(2) . .
Ru1 Ru2 C9 C10 -103.4(2) . .
C13 Ru2 C9 C14 -120.7(6) . .
C11 Ru2 C9 C14 158.3(6) . .
C10 Ru2 C9 C14 120.5(6) . .
C12 Ru2 C9 C14 -158.1(6) . .
Zn1 Ru2 C9 C14 -49.8(5) . .
Ru1 Ru2 C9 C14 17.1(5) . .
C13 C9 C10 C11 -1.3(4) . .
C14 C9 C10 C11 176.1(4) . .
Ru2 C9 C10 C11 -61.6(3) . .
C13 C9 C10 C15 -176.8(4) . .
C14 C9 C10 C15 0.5(6) . .
Ru2 C9 C10 C15 122.8(4) . .
C13 C9 C10 Ru2 60.3(3) . .
C14 C9 C10 Ru2 -122.3(4) . .
C13 Ru2 C10 C9 -36.7(3) . .
C11 Ru2 C10 C9 -117.5(4) . .
C12 Ru2 C10 C9 -78.9(3) . .
Zn1 Ru2 C10 C9 18.8(4) . .
Ru2 Ru2 C10 C9 178.4(2) 2 .
Ru1 Ru2 C10 C9 98.3(2) . .
C13 Ru2 C10 C11 80.7(3) . .
C12 Ru2 C10 C11 38.6(3) . .
C9 Ru2 C10 C11 117.5(4) . .
Zn1 Ru2 C10 C11 136.3(3) . .
Ru2 Ru2 C10 C11 -64.1(3) 2 .
Ru1 Ru2 C10 C11 -144.2(2) . .
C13 Ru2 C10 C15 -159.4(5) . .
C11 Ru2 C10 C15 119.9(6) . .
C12 Ru2 C10 C15 158.5(5) . .
C9 Ru2 C10 C15 -122.7(6) . .
Zn1 Ru2 C10 C15 -103.8(5) . .
Ru2 Ru2 C10 C15 55.8(6) 2 .
Ru1 Ru2 C10 C15 -24.3(5) . .
C9 C10 C11 C12 -0.3(4) . .
C15 C10 C11 C12 175.4(4) . .
Ru2 C10 C11 C12 -62.3(3) . .
C9 C10 C11 C16 -175.4(4) . .
C15 C10 C11 C16 0.3(7) . .
Ru2 C10 C11 C16 122.6(5) . .
C9 C10 C11 Ru2 62.0(3) . .
C15 C10 C11 Ru2 -122.3(4) . .
C13 Ru2 C11 C10 -79.8(3) . .
C12 Ru2 C11 C10 -116.5(4) . .
C9 Ru2 C11 C10 -37.6(2) . .
Zn1 Ru2 C11 C10 -130.2(3) . .
Ru2 Ru2 C11 C10 146.16(19) 2 .
Ru1 Ru2 C11 C10 64.0(3) . .
C13 Ru2 C11 C12 36.7(3) . .
C10 Ru2 C11 C12 116.5(4) . .
C9 Ru2 C11 C12 78.9(3) . .
Zn1 Ru2 C11 C12 -13.7(5) . .
Ru2 Ru2 C11 C12 -97.3(3) 2 .
Ru1 Ru2 C11 C12 -179.5(3) . .
C13 Ru2 C11 C16 158.4(7) . .
C10 Ru2 C11 C16 -121.8(7) . .
C12 Ru2 C11 C16 121.7(7) . .
C9 Ru2 C11 C16 -159.4(7) . .
Zn1 Ru2 C11 C16 107.9(6) . .
Ru2 Ru2 C11 C16 24.4(7) 2 .
Ru1 Ru2 C11 C16 -57.8(7) . .
C10 C11 C12 C13 1.7(5) . .
C16 C11 C12 C13 176.9(4) . .
Ru2 C11 C12 C13 -60.6(3) . .
C10 C11 C12 C17 -174.0(5) . .
C16 C11 C12 C17 1.1(8) . .
Ru2 C11 C12 C17 123.7(5) . .
C10 C11 C12 Ru2 62.3(3) . .
C16 C11 C12 Ru2 -122.6(5) . .
C11 Ru2 C12 C13 118.3(4) . .
C10 Ru2 C12 C13 80.3(3) . .
C9 Ru2 C12 C13 37.6(3) . .
Zn1 Ru2 C12 C13 -68.2(3) . .
Ru2 Ru2 C12 C13 -135.5(3) 2 .
C13 Ru2 C12 C11 -118.3(4) . .
C10 Ru2 C12 C11 -38.1(3) . .
C9 Ru2 C12 C11 -80.8(3) . .
Zn1 Ru2 C12 C11 173.5(2) . .
Ru2 Ru2 C12 C11 106.1(3) 2 .
C13 Ru2 C12 C17 122.9(10) . .
C11 Ru2 C12 C17 -118.7(10) . .
C10 Ru2 C12 C17 -156.8(9) . .
C9 Ru2 C12 C17 160.5(9) . .
Zn1 Ru2 C12 C17 54.7(9) . .
Ru2 Ru2 C12 C17 -12.6(9) 2 .
C11 C12 C13 C9 -2.5(5) . .
C17 C12 C13 C9 173.0(5) . .
Ru2 C12 C13 C9 -63.0(3) . .
C11 C12 C13 C18 -176.5(4) . .
C17 C12 C13 C18 -0.9(8) . .
Ru2 C12 C13 C18 123.0(5) . .
C11 C12 C13 Ru2 60.5(3) . .
C17 C12 C13 Ru2 -124.0(5) . .
C10 C9 C13 C12 2.4(5) . .
C14 C9 C13 C12 -175.0(4) . .
Ru2 C9 C13 C12 63.0(3) . .
C10 C9 C13 C18 176.4(4) . .
C14 C9 C13 C18 -1.0(7) . .
Ru2 C9 C13 C18 -123.0(5) . .
C10 C9 C13 Ru2 -60.6(3) . .
C14 C9 C13 Ru2 122.0(4) . .
C11 Ru2 C13 C12 -37.8(3) . .
C10 Ru2 C13 C12 -80.5(3) . .
C9 Ru2 C13 C12 -117.5(4) . .
Zn1 Ru2 C13 C12 122.7(3) . .
Ru2 Ru2 C13 C12 71.6(4) 2 .
Ru1 Ru2 C13 C12 173.8(2) . .
C11 Ru2 C13 C9 79.7(3) . .
C10 Ru2 C13 C9 37.0(3) . .
C12 Ru2 C13 C9 117.5(4) . .
Zn1 Ru2 C13 C9 -119.8(3) . .
Ru2 Ru2 C13 C9 -170.85(18) 2 .
Ru1 Ru2 C13 C9 -68.7(3) . .
C11 Ru2 C13 C18 -159.2(7) . .
C10 Ru2 C13 C18 158.0(7) . .
C12 Ru2 C13 C18 -121.5(8) . .
C9 Ru2 C13 C18 121.0(8) . .
Zn1 Ru2 C13 C18 1.3(7) . .
Ru2 Ru2 C13 C18 -49.8(8) 2 .
Ru1 Ru2 C13 C18 52.4(8) . .
